data_1575866
loop_
_publ_author_name
'Lin, Yun-Hsien'
'Wang, Xiqu'
'Szczepanik, Dariusz W.'
'Wieczorkiewicz, Pawe&#x142; A'
'Miljani&#x107;, Ognjen &#x160;'

_publ_section_title
;
 Inverted azolophanes: alternant <i>o</i>-heteroarene/<i>p</i>-arene
 macrocycles.
;
_journal_issue 42
_journal_name_full 'Chemical science'
_journal_page_first 19967
_journal_page_last 19972
_journal_paper_doi 10.1039/d5sc05981j
_journal_volume 16
_journal_year 2025
_chemical_formula_sum 'C97.5 H67 N8 O2.75'
_chemical_formula_weight 1394.59
_space_group_crystal_system triclinic
_space_group_IT_number 2
_space_group_name_Hall '-P 1'
_space_group_name_H-M_alt 'P -1'
_atom_sites_solution_hydrogens geom
_audit_creation_method SHELXL-2019/3
_audit_update_record
;
2025-08-07 deposited with the CCDC.	2025-09-22 downloaded from the CCDC.
;
_cell_angle_alpha 62.9460(10)
_cell_angle_beta 78.805(2)
_cell_angle_gamma 86.651(2)
_cell_formula_units_Z 2
_cell_length_a 15.6863(4)
_cell_length_b 19.4786(5)
_cell_length_c 21.1524(4)
_cell_measurement_reflns_used 9831
_cell_measurement_temperature 123(2)
_cell_measurement_theta_max 68.10
_cell_measurement_theta_min 3.37
_cell_volume 5643.0(2)
_computing_cell_refinement 'Bruker SAINT'
_computing_data_collection 'Bruker APEX4'
_computing_data_reduction 'Bruker SAINT'
_computing_structure_refinement 'SHELXL-2019/2 (Sheldrick, 2019)'
_computing_structure_solution 'SHELXT 2018/2 (Sheldrick, 2018)'
_diffrn_ambient_temperature 123(2)
_diffrn_measured_fraction_theta_full 0.965
_diffrn_measured_fraction_theta_max 0.958
_diffrn_measurement_device_type 'Bruker APEX-II CCD'
_diffrn_measurement_method 'narrow frame omega scans'
_diffrn_radiation_type CuK\a
_diffrn_radiation_wavelength 1.54178
_diffrn_reflns_av_R_equivalents 0.0307
_diffrn_reflns_av_unetI/netI 0.0409
_diffrn_reflns_Laue_measured_fraction_full 0.965
_diffrn_reflns_Laue_measured_fraction_max 0.958
_diffrn_reflns_limit_h_max 18
_diffrn_reflns_limit_h_min -18
_diffrn_reflns_limit_k_max 23
_diffrn_reflns_limit_k_min -23
_diffrn_reflns_limit_l_max 24
_diffrn_reflns_limit_l_min -25
_diffrn_reflns_number 68280
_diffrn_reflns_point_group_measured_fraction_full 0.965
_diffrn_reflns_point_group_measured_fraction_max 0.958
_diffrn_reflns_theta_full 67.679
_diffrn_reflns_theta_max 68.292
_diffrn_reflns_theta_min 2.548
_exptl_absorpt_coefficient_mu 0.391
_exptl_absorpt_correction_T_max 0.8643
_exptl_absorpt_correction_T_min 0.7781
_exptl_absorpt_correction_type empirical
_exptl_absorpt_process_details (SADABS)
_exptl_crystal_colour colourless
_exptl_crystal_density_diffrn 0.821
_exptl_crystal_description block
_exptl_crystal_F_000 1460
_exptl_crystal_size_max 0.21
_exptl_crystal_size_mid 0.18
_exptl_crystal_size_min 0.17
_refine_diff_density_max 0.527
_refine_diff_density_min -0.223
_refine_diff_density_rms 0.054
_refine_ls_extinction_method none
_refine_ls_goodness_of_fit_ref 1.063
_refine_ls_hydrogen_treatment constr
_refine_ls_matrix_type full
_refine_ls_number_parameters 1330
_refine_ls_number_reflns 19836
_refine_ls_number_restraints 15530
_refine_ls_restrained_S_all 1.043
_refine_ls_R_factor_all 0.0851
_refine_ls_R_factor_gt 0.0711
_refine_ls_shift/su_max 0.002
_refine_ls_shift/su_mean 0.000
_refine_ls_structure_factor_coef Fsqd
_refine_ls_weighting_details 'w=1/[\s^2^(Fo^2^)+(0.1490P)^2^+1.3469P] where P=(Fo^2^+2Fc^2^)/3'
_refine_ls_weighting_scheme calc
_refine_ls_wR_factor_gt 0.2284
_refine_ls_wR_factor_ref 0.2452
_reflns_Friedel_coverage 0.000
_reflns_number_gt 14645
_reflns_number_total 19836
_reflns_threshold_expression 'I > 2\s(I)'
_cod_data_source_file d5sc05981j2.cif
_cod_data_source_block JL752-3_XW669_sq
_cod_depositor_comments 'Adding full bibliography for 1575863--1575867.cif.'
_cod_original_formula_sum 'C97.50 H67 N8 O2.75'
_cod_database_code 1575866
_shelx_shelxl_version_number 2019/3
_shelx_space_group_comment
;
The symmetry employed for this shelxl refinement is uniquely defined
by the following loop, which should always be used as a source of
symmetry information in preference to the above space-group names.
They are only intended as comments.
;
_shelx_estimated_absorpt_t_min 0.922
_shelx_estimated_absorpt_t_max 0.937

loop_
_space_group_symop_operation_xyz
'x, y, z'
'-x, -y, -z'

loop_
_atom_site_label
_atom_site_type_symbol
_atom_site_fract_x
_atom_site_fract_y
_atom_site_fract_z
_atom_site_U_iso_or_equiv
_atom_site_adp_type
_atom_site_occupancy
_atom_site_site_symmetry_order
_atom_site_calc_flag
_atom_site_refinement_flags_posn
_atom_site_refinement_flags_adp
_atom_site_refinement_flags_occupancy
_atom_site_disorder_assembly
_atom_site_disorder_group
O1 O 0.40481(19) 0.91512(17) 0.69385(13) 0.1091(8) Uani 1 1 d . . . . .
O2 O 0.42059(14) 0.91925(13) 0.55701(11) 0.0860(6) Uani 1 1 d . . . . .
N1 N 0.62390(12) 0.72323(12) -0.03140(10) 0.0582(5) Uani 1 1 d . . . . .
H1 H 0.598588 0.691454 -0.041747 0.070 Uiso 1 1 calc R U . . .
N2 N 0.71370(13) 0.81312(13) -0.04365(10) 0.0631(5) Uani 1 1 d . . . . .
N3 N 0.21534(12) 0.50874(11) 0.35498(10) 0.0551(4) Uani 1 1 d . . . . .
H3 H 0.176933 0.502146 0.393795 0.066 Uiso 1 1 calc R U . . .
N4 N 0.28513(13) 0.48923(11) 0.26379(10) 0.0581(5) Uani 1 1 d . . . . .
N5 N 0.83780(12) 0.92541(13) 0.19437(11) 0.0633(5) Uani 1 1 d . . . . .
H5 H 0.874840 0.933425 0.154478 0.076 Uiso 1 1 calc R U . . .
N6 N 0.78413(11) 0.92317(12) 0.30012(10) 0.0542(4) Uani 1 1 d . . . . .
N7 N 0.24844(14) 0.74520(13) 0.51666(12) 0.0705(6) Uani 1 1 d . . . . .
N8 N 0.35501(13) 0.81579(12) 0.51458(11) 0.0635(5) Uani 1 1 d . . . . .
H8N H 0.383977 0.843954 0.526667 0.076 Uiso 1 1 calc R U . . .
C1 C 0.3672(2) 0.9707(2) 0.5759(2) 0.0918(9) Uani 1 1 d . . . . .
H1A H 0.317236 0.983629 0.550678 0.110 Uiso 1 1 calc R U . . .
H1B H 0.400884 1.019086 0.559937 0.110 Uiso 1 1 calc R U . . .
C2 C 0.3343(3) 0.9362(2) 0.6558(2) 0.1044(12) Uani 1 1 d . . . . .
H2A H 0.298695 0.974008 0.667592 0.125 Uiso 1 1 calc R U . . .
H2B H 0.296886 0.890033 0.671371 0.125 Uiso 1 1 calc R U . . .
C3 C 0.4561(3) 0.8627(3) 0.6755(2) 0.1102(12) Uani 1 1 d . . . . .
H3A H 0.420877 0.815404 0.690654 0.132 Uiso 1 1 calc R U . . .
H3B H 0.505624 0.848141 0.701305 0.132 Uiso 1 1 calc R U . . .
C4 C 0.4896(2) 0.8986(3) 0.5952(2) 0.1026(11) Uani 1 1 d . . . . .
H4A H 0.526230 0.945077 0.580460 0.123 Uiso 1 1 calc R U . . .
H4B H 0.526284 0.861570 0.583065 0.123 Uiso 1 1 calc R U . . .
C5 C 0.79946(17) 0.74071(15) -0.15718(13) 0.0632(6) Uani 1 1 d . . . . .
C6 C 0.8313(2) 0.68162(17) -0.09829(15) 0.0738(7) Uani 1 1 d . . . . .
H6 H 0.803414 0.670534 -0.050446 0.089 Uiso 1 1 calc R U . . .
C7 C 0.9004(3) 0.6404(2) -0.10833(19) 0.0951(10) Uani 1 1 d . . . . .
H7 H 0.920055 0.600604 -0.067740 0.114 Uiso 1 1 calc R U . . .
C8 C 0.9442(3) 0.6566(2) -0.1798(2) 0.1033(11) Uani 1 1 d . . . . .
H8 H 0.993437 0.628357 -0.186798 0.124 Uiso 1 1 calc R U . . .
C9 C 0.9154(2) 0.7117(2) -0.23679(18) 0.0951(10) Uani 1 1 d . . . . .
H9 H 0.944247 0.720908 -0.283923 0.114 Uiso 1 1 calc R U . . .
C10 C 0.84377(18) 0.75691(17) -0.22969(14) 0.0707(7) Uani 1 1 d . . . . .
C11 C 0.81480(19) 0.81503(18) -0.28815(14) 0.0718(7) Uani 1 1 d . . . . .
H11 H 0.843455 0.824496 -0.335399 0.086 Uiso 1 1 calc R U . . .
C12 C 0.74605(17) 0.85996(16) -0.28094(13) 0.0640(6) Uani 1 1 d . . . . .
C13 C 0.70186(16) 0.84542(15) -0.20942(13) 0.0608(6) Uani 1 1 d . . . . .
C14 C 0.72988(15) 0.78564(15) -0.14897(12) 0.0586(6) Uani 1 1 d . . . . .
C15 C 0.7173(2) 0.92130(17) -0.34129(14) 0.0740(7) Uani 1 1 d . . . . .
H15 H 0.745392 0.930862 -0.388687 0.089 Uiso 1 1 calc R U . . .
C16 C 0.6519(2) 0.96586(19) -0.33339(17) 0.0797(8) Uani 1 1 d . . . . .
H16 H 0.634840 1.006704 -0.374712 0.096 Uiso 1 1 calc R U . . .
C17 C 0.6085(2) 0.9519(2) -0.26325(18) 0.0837(8) Uani 1 1 d . . . . .
H17 H 0.562038 0.983483 -0.257840 0.100 Uiso 1 1 calc R U . . .
C18 C 0.63228(19) 0.89384(19) -0.20343(16) 0.0752(7) Uani 1 1 d . . . . .
H18 H 0.602006 0.885445 -0.156890 0.090 Uiso 1 1 calc R U . . .
C19 C 0.68937(15) 0.77472(15) -0.07522(12) 0.0593(6) Uani 1 1 d . . . . .
C20 C 0.60346(15) 0.72914(14) 0.03280(12) 0.0562(5) Uani 1 1 d . . . . .
C21 C 0.66041(15) 0.78492(15) 0.02407(12) 0.0576(6) Uani 1 1 d . . . . .
C22 C 0.53154(14) 0.68354(14) 0.09076(12) 0.0542(5) Uani 1 1 d . . . . .
C23 C 0.47573(14) 0.71810(14) 0.12664(12) 0.0554(5) Uani 1 1 d . . . . .
H23 H 0.484011 0.771351 0.112717 0.066 Uiso 1 1 calc R U . . .
C24 C 0.40854(14) 0.67628(14) 0.18214(12) 0.0547(5) Uani 1 1 d . . . . .
H24 H 0.371487 0.701168 0.205968 0.066 Uiso 1 1 calc R U . . .
C25 C 0.39406(14) 0.59814(14) 0.20387(12) 0.0531(5) Uani 1 1 d . . . . .
C26 C 0.44962(16) 0.56367(15) 0.16699(13) 0.0634(6) Uani 1 1 d . . . . .
H26 H 0.441367 0.510476 0.180655 0.076 Uiso 1 1 calc R U . . .
C27 C 0.51618(16) 0.60607(15) 0.11105(13) 0.0641(6) Uani 1 1 d . . . . .
H27 H 0.552165 0.581875 0.085961 0.077 Uiso 1 1 calc R U . . .
C28 C 0.67731(14) 0.81325(15) 0.07490(12) 0.0578(6) Uani 1 1 d . . . . .
C29 C 0.65529(14) 0.77039(15) 0.15001(12) 0.0567(5) Uani 1 1 d . . . . .
H29 H 0.624210 0.722429 0.170162 0.068 Uiso 1 1 calc R U . . .
C30 C 0.67804(14) 0.79669(15) 0.19572(12) 0.0563(5) Uani 1 1 d . . . . .
H30 H 0.662590 0.766471 0.246593 0.068 Uiso 1 1 calc R U . . .
C31 C 0.72320(14) 0.86682(15) 0.16769(12) 0.0558(6) Uani 1 1 d . . . . .
C32 C 0.74333(17) 0.91054(17) 0.09245(13) 0.0691(7) Uani 1 1 d . . . . .
H32 H 0.772917 0.959213 0.072175 0.083 Uiso 1 1 calc R U . . .
C33 C 0.72082(17) 0.88396(17) 0.04724(13) 0.0683(7) Uani 1 1 d . . . . .
H33 H 0.735366 0.914608 -0.003626 0.082 Uiso 1 1 calc R U . . .
C35 C 0.28019(14) 0.56501(13) 0.31994(12) 0.0517(5) Uani 1 1 d . . . . .
C36 C 0.22055(16) 0.46496(14) 0.31952(12) 0.0584(6) Uani 1 1 d D . . . .
C37 C 0.75523(14) 0.89372(14) 0.21393(12) 0.0544(5) Uani 1 1 d . . . . .
C38 C 0.85276(14) 0.94236(16) 0.24706(13) 0.0604(6) Uani 1 1 d D . . . .
C39 C 0.72233(13) 0.89345(13) 0.27947(11) 0.0488(5) Uani 1 1 d . . . . .
C40 C 0.29246(14) 0.61739(13) 0.35089(12) 0.0511(5) Uani 1 1 d . . . . .
C41 C 0.22018(15) 0.64422(15) 0.38163(15) 0.0669(7) Uani 1 1 d . . . . .
H41 H 0.163607 0.632345 0.378752 0.080 Uiso 1 1 calc R U . . .
C42 C 0.22964(16) 0.68792(16) 0.41627(16) 0.0709(7) Uani 1 1 d . . . . .
H42 H 0.179144 0.704771 0.437493 0.085 Uiso 1 1 calc R U . . .
C43 C 0.31105(15) 0.70793(14) 0.42094(12) 0.0566(5) Uani 1 1 d . . . . .
C44 C 0.38295(14) 0.68301(14) 0.38850(12) 0.0561(5) Uani 1 1 d . . . . .
H44 H 0.439528 0.696975 0.389471 0.067 Uiso 1 1 calc R U . . .
C45 C 0.37402(14) 0.63798(14) 0.35455(13) 0.0554(5) Uani 1 1 d . . . . .
H45 H 0.424536 0.620988 0.333490 0.066 Uiso 1 1 calc R U . . .
C47 C 0.32272(14) 0.55285(13) 0.26269(12) 0.0530(5) Uani 1 1 d . . . . .
C58 C 0.63522(13) 0.87004(12) 0.32450(11) 0.0468(5) Uani 1 1 d . . . . .
C59 C 0.62349(14) 0.84590(14) 0.39867(11) 0.0539(5) Uani 1 1 d . . . . .
H59 H 0.672000 0.845692 0.419540 0.065 Uiso 1 1 calc R U . . .
C60 C 0.54244(15) 0.82231(14) 0.44222(12) 0.0575(6) Uani 1 1 d . . . . .
H60 H 0.535946 0.805872 0.492671 0.069 Uiso 1 1 calc R U . . .
C61 C 0.47007(14) 0.82231(13) 0.41312(12) 0.0516(5) Uani 1 1 d . . . . .
C62 C 0.48119(14) 0.84877(14) 0.33895(12) 0.0543(5) Uani 1 1 d . . . . .
H62 H 0.432301 0.850732 0.317861 0.065 Uiso 1 1 calc R U . . .
C63 C 0.56220(13) 0.87224(14) 0.29542(11) 0.0520(5) Uani 1 1 d . . . . .
H63 H 0.568244 0.890202 0.244778 0.062 Uiso 1 1 calc R U . . .
C64 C 0.31710(15) 0.75118(14) 0.46208(13) 0.0600(6) Uani 1 1 d . . . . .
C65 C 0.27426(17) 0.78472(16) 0.54670(14) 0.0694(7) Uani 1 1 d D . . . .
C66 C 0.38457(15) 0.79587(14) 0.45943(12) 0.0568(6) Uani 1 1 d . . . . .
C1_1 C 0.2519(3) 0.3018(2) 0.39862(18) 0.0661(9) Uani 0.756(3) 1 d D U P A 1
H1_1 H 0.298696 0.338938 0.375390 0.079 Uiso 0.756(3) 1 calc R U P A 1
C2_1 C 0.2687(3) 0.2248(3) 0.44292(18) 0.0810(11) Uani 0.756(3) 1 d D U P A 1
H2_1 H 0.326301 0.210185 0.449892 0.097 Uiso 0.756(3) 1 calc R U P A 1
C3_1 C 0.2005(4) 0.1701(4) 0.4766(3) 0.0829(18) Uani 0.756(3) 1 d D U P A 1
H3_1 H 0.211664 0.117891 0.506628 0.100 Uiso 0.756(3) 1 calc R U P A 1
C4_1 C 0.1173(3) 0.1909(2) 0.46674(19) 0.0782(10) Uani 0.756(3) 1 d D U P A 1
H4_1 H 0.071574 0.152677 0.491027 0.094 Uiso 0.756(3) 1 calc R U P A 1
C4A_1 C 0.0975(3) 0.2668(2) 0.4219(4) 0.0625(9) Uani 0.756(3) 1 d D U P A 1
C5_1 C -0.0898(4) 0.3847(4) 0.3558(6) 0.078(2) Uani 0.756(3) 1 d D U P A 1
H5_1 H -0.135488 0.346490 0.378780 0.094 Uiso 0.756(3) 1 calc R U P A 1
C6_1 C -0.1084(3) 0.4599(3) 0.3120(2) 0.0874(12) Uani 0.756(3) 1 d D U P A 1
H6_1 H -0.166138 0.473203 0.304714 0.105 Uiso 0.756(3) 1 calc R U P A 1
C7_1 C -0.0410(2) 0.5161(3) 0.2784(2) 0.0829(11) Uani 0.756(3) 1 d D U P A 1
H7_1 H -0.053304 0.567872 0.247997 0.099 Uiso 0.756(3) 1 calc R U P A 1
C8_1 C 0.0434(2) 0.4974(3) 0.2890(2) 0.0665(10) Uani 0.756(3) 1 d D U P A 1
H8_1 H 0.087822 0.536804 0.265718 0.080 Uiso 0.756(3) 1 calc R U P A 1
C8A_1 C 0.0652(3) 0.4215(3) 0.3334(2) 0.0601(11) Uani 0.756(3) 1 d D U P A 1
C9_1 C 0.1508(3) 0.4020(2) 0.3447(3) 0.0577(9) Uani 0.756(3) 1 d D U P A 1
C9A_1 C 0.1684(2) 0.32486(19) 0.38801(17) 0.0638(8) Uani 0.756(3) 1 d D U P A 1
C10_1 C 0.0141(3) 0.2895(2) 0.41098(19) 0.0685(10) Uani 0.756(3) 1 d D U P A 1
H10_1 H -0.032184 0.251890 0.435159 0.082 Uiso 0.756(3) 1 calc R U P A 1
C10A_1 C -0.0049(3) 0.3636(2) 0.36707(18) 0.0658(9) Uani 0.756(3) 1 d D U P A 1
C1_2 C 0.3146(5) 0.3188(5) 0.3733(4) 0.0468(17) Uani 0.244(3) 1 d D U P A 2
H1_2 H 0.349835 0.364780 0.347652 0.056 Uiso 0.244(3) 1 calc R U P A 2
C2_2 C 0.3517(6) 0.2476(5) 0.4060(4) 0.061(2) Uani 0.244(3) 1 d D U P A 2
H2_2 H 0.413082 0.245712 0.402205 0.074 Uiso 0.244(3) 1 calc R U P A 2
C3_2 C 0.3018(7) 0.1783(6) 0.4446(5) 0.064(2) Uani 0.244(3) 1 d D U P A 2
H3_2 H 0.328730 0.130158 0.465087 0.076 Uiso 0.244(3) 1 calc R U P A 2
C4_2 C 0.2114(8) 0.1822(7) 0.4519(9) 0.065(3) Uani 0.244(3) 1 d D U P A 2
H4_2 H 0.176817 0.135932 0.479330 0.078 Uiso 0.244(3) 1 calc R U P A 2
C4A_2 C 0.1707(5) 0.2517(4) 0.4204(4) 0.0470(17) Uani 0.244(3) 1 d D U P A 2
C5_2 C -0.0521(5) 0.3262(5) 0.3976(6) 0.059(2) Uani 0.244(3) 1 d D U P A 2
H5_2 H -0.086693 0.279940 0.424975 0.071 Uiso 0.244(3) 1 calc R U P A 2
C6_2 C -0.0917(10) 0.3967(8) 0.3622(17) 0.063(6) Uani 0.244(3) 1 d D U P A 2
H6_2 H -0.152764 0.398505 0.363912 0.076 Uiso 0.244(3) 1 calc R U P A 2
C7_2 C -0.0398(6) 0.4633(6) 0.3248(7) 0.070(3) Uani 0.244(3) 1 d D U P A 2
H7_2 H -0.066100 0.511281 0.301326 0.084 Uiso 0.244(3) 1 calc R U P A 2
C8_2 C 0.0508(7) 0.4622(7) 0.3206(9) 0.061(3) Uani 0.244(3) 1 d D U P A 2
H8_2 H 0.084643 0.509004 0.294461 0.074 Uiso 0.244(3) 1 calc R U P A 2
C8A_2 C 0.0910(7) 0.3924(6) 0.3547(7) 0.056(3) Uani 0.244(3) 1 d D U P A 2
C9_2 C 0.1795(7) 0.3894(6) 0.3535(10) 0.0577(9) Uani 0.244(3) 1 d D U P A 2
C9A_2 C 0.2221(7) 0.3214(6) 0.3791(7) 0.0661(9) Uani 0.244(3) 1 d D U P A 2
C10_2 C 0.0796(8) 0.2542(8) 0.4272(14) 0.0625(9) Uani 0.244(3) 1 d D U P A 2
H10_2 H 0.045034 0.207985 0.455509 0.075 Uiso 0.244(3) 1 calc R U P A 2
C10A_2 C 0.0396(5) 0.3243(5) 0.3925(6) 0.051(2) Uani 0.244(3) 1 d D U P A 2
O1_5 O 0.9614(3) 0.9615(4) 0.0588(3) 0.0521(14) Uani 0.3782(13) 1 d D U P A -1
O2_5 O 1.0169(4) 1.0703(3) -0.0859(3) 0.0558(14) Uani 0.3782(13) 1 d D U P A -1
C1_5 C 0.9545(6) 0.9472(5) -0.0019(5) 0.051(2) Uani 0.3782(13) 1 d D U P A -1
H1A_5 H 1.007275 0.921587 -0.013574 0.061 Uiso 0.3782(13) 1 calc R U P A -1
H1B_5 H 0.903748 0.912070 0.011823 0.061 Uiso 0.3782(13) 1 calc R U P A -1
C2_5 C 0.9449(5) 1.0178(5) -0.0645(4) 0.0545(19) Uani 0.3782(13) 1 d D U P A -1
H2A_5 H 0.940472 1.006317 -0.104794 0.065 Uiso 0.3782(13) 1 calc R U P A -1
H2B_5 H 0.890461 1.042063 -0.053573 0.065 Uiso 0.3782(13) 1 calc R U P A -1
C3_5 C 1.0257(6) 1.0847(6) -0.0263(5) 0.064(2) Uani 0.3782(13) 1 d D U P A -1
H3A_5 H 1.076723 1.119831 -0.040859 0.076 Uiso 0.3782(13) 1 calc R U P A -1
H3B_5 H 0.973400 1.110508 -0.014032 0.076 Uiso 0.3782(13) 1 calc R U P A -1
C4_5 C 1.0361(6) 1.0151(6) 0.0356(5) 0.061(3) Uani 0.3782(13) 1 d D U P A -1
H4A_5 H 1.041780 1.026907 0.075440 0.073 Uiso 0.3782(13) 1 calc R U P A -1
H4B_5 H 1.089944 0.990612 0.024099 0.073 Uiso 0.3782(13) 1 calc R U P A -1
C1_4 C 0.9864(5) 0.8758(6) 0.3342(5) 0.0697(18) Uani 0.730(17) 1 d D U P B 1
H1_4 H 0.932658 0.848488 0.346581 0.084 Uiso 0.730(17) 1 calc R U P B 1
C2_4 C 1.0491(5) 0.8416(5) 0.3749(5) 0.0772(18) Uani 0.730(17) 1 d D U P B 1
H2_4 H 1.038993 0.791168 0.414074 0.093 Uiso 0.730(17) 1 calc R U P B 1
C3_4 C 1.1292(4) 0.8823(6) 0.3580(5) 0.075(2) Uani 0.730(17) 1 d D U P B 1
H3_4 H 1.172175 0.859659 0.386899 0.090 Uiso 0.730(17) 1 calc R U P B 1
C4_4 C 1.1444(4) 0.9532(6) 0.3008(5) 0.0742(16) Uani 0.730(17) 1 d D U P B 1
H4_4 H 1.198660 0.979373 0.289478 0.089 Uiso 0.730(17) 1 calc R U P B 1
C4A_4 C 1.0811(4) 0.9888(5) 0.2577(5) 0.0633(15) Uani 0.730(17) 1 d D U P B 1
C5_4 C 1.0483(5) 1.1734(5) 0.0971(4) 0.0747(17) Uani 0.730(17) 1 d D U P B 1
H5_4 H 1.104343 1.197793 0.082252 0.090 Uiso 0.730(17) 1 calc R U P B 1
C6_4 C 0.9840(6) 1.2097(6) 0.0604(5) 0.0903(19) Uani 0.730(17) 1 d D U P B 1
H6_4 H 0.995575 1.259319 0.020306 0.108 Uiso 0.730(17) 1 calc R U P B 1
C7_4 C 0.8995(6) 1.1746(6) 0.0809(6) 0.0857(19) Uani 0.730(17) 1 d D U P B 1
H7_4 H 0.854445 1.200988 0.055652 0.103 Uiso 0.730(17) 1 calc R U P B 1
C8_4 C 0.8842(6) 1.1026(6) 0.1372(6) 0.0689(17) Uani 0.730(17) 1 d D U P B 1
H8_4 H 0.827600 1.079569 0.151047 0.083 Uiso 0.730(17) 1 calc R U P B 1
C8A_4 C 0.9501(4) 1.0605(5) 0.1762(5) 0.0583(15) Uani 0.730(17) 1 d D U P B 1
C9_4 C 0.9346(4) 0.9859(5) 0.2334(4) 0.0590(12) Uani 0.730(17) 1 d D U P B 1
C9A_4 C 0.9987(4) 0.9493(5) 0.2751(5) 0.0596(15) Uani 0.730(17) 1 d D U P B 1
C10_4 C 1.0963(4) 1.0620(5) 0.1982(4) 0.0671(15) Uani 0.730(17) 1 d D U P B 1
H10_4 H 1.151747 1.086889 0.185079 0.080 Uiso 0.730(17) 1 calc R U P B 1
C10A_4 C 1.0328(4) 1.0993(5) 0.1576(5) 0.0662(14) Uani 0.730(17) 1 d D U P B 1
C1_3 C 0.9736(12) 0.8543(11) 0.3533(10) 0.058(3) Uani 0.270(17) 1 d D U P B 2
H1_3 H 0.918574 0.830420 0.361868 0.070 Uiso 0.270(17) 1 calc R U P B 2
C2_3 C 1.0335(12) 0.8162(12) 0.3969(10) 0.070(4) Uani 0.270(17) 1 d D U P B 2
H2_3 H 1.019181 0.765636 0.434907 0.084 Uiso 0.270(17) 1 calc R U P B 2
C3_3 C 1.1146(12) 0.8499(12) 0.3866(13) 0.078(4) Uani 0.270(17) 1 d D U P B 2
H3_3 H 1.154292 0.822462 0.417486 0.093 Uiso 0.270(17) 1 calc R U P B 2
C4_3 C 1.1368(11) 0.9236(12) 0.3311(14) 0.070(4) Uani 0.270(17) 1 d D U P B 2
H4_3 H 1.191154 0.947653 0.324138 0.084 Uiso 0.270(17) 1 calc R U P B 2
C4A_3 C 1.0774(10) 0.9620(12) 0.2854(12) 0.064(4) Uani 0.270(17) 1 d D U P B 2
C5_3 C 1.0619(13) 1.1514(11) 0.1247(12) 0.077(4) Uani 0.270(17) 1 d D U P B 2
H5_3 H 1.119043 1.172554 0.113645 0.092 Uiso 0.270(17) 1 calc R U P B 2
C6_3 C 1.0026(15) 1.1953(12) 0.0826(15) 0.087(6) Uani 0.270(17) 1 d D U P B 2
H6_3 H 1.018533 1.245801 0.044976 0.104 Uiso 0.270(17) 1 calc R U P B 2
C7_3 C 0.9180(15) 1.1637(12) 0.0965(13) 0.077(4) Uani 0.270(17) 1 d D U P B 2
H7_3 H 0.875376 1.192254 0.069287 0.092 Uiso 0.270(17) 1 calc R U P B 2
C8_3 C 0.9001(15) 1.0894(13) 0.1517(14) 0.065(4) Uani 0.270(17) 1 d D U P B 2
H8_3 H 0.845150 1.066171 0.158980 0.079 Uiso 0.270(17) 1 calc R U P B 2
C8A_3 C 0.9572(12) 1.0463(12) 0.1973(11) 0.058(3) Uani 0.270(17) 1 d D U P B 2
C9_3 C 0.9373(12) 0.9701(12) 0.2507(12) 0.0590(12) Uani 0.270(17) 1 d D U P B 2
C9A_3 C 0.9949(11) 0.9287(12) 0.2962(11) 0.054(3) Uani 0.270(17) 1 d D U P B 2
C10_3 C 1.0995(11) 1.0349(11) 0.2277(13) 0.069(4) Uani 0.270(17) 1 d D U P B 2
H10_3 H 1.156120 1.056092 0.218908 0.083 Uiso 0.270(17) 1 calc R U P B 2
C10A_3 C 1.0423(11) 1.0783(11) 0.1822(12) 0.066(4) Uani 0.270(17) 1 d D U P B 2
C1_6 C 0.1636(4) 0.9118(3) 0.5295(3) 0.0743(12) Uani 0.826(19) 1 d D U P C 1
H1_6 H 0.197991 0.909296 0.488430 0.089 Uiso 0.826(19) 1 calc R U P C 1
C2_6 C 0.1106(4) 0.9726(3) 0.5195(4) 0.0841(14) Uani 0.826(19) 1 d D U P C 1
H2_6 H 0.107296 1.010827 0.471937 0.101 Uiso 0.826(19) 1 calc R U P C 1
C3_6 C 0.0598(5) 0.9789(3) 0.5808(4) 0.0893(18) Uani 0.826(19) 1 d D U P C 1
H3_6 H 0.024344 1.021941 0.574170 0.107 Uiso 0.826(19) 1 calc R U P C 1
C4_6 C 0.0630(6) 0.9230(5) 0.6480(4) 0.0891(15) Uani 0.826(19) 1 d D U P C 1
H4_6 H 0.027492 0.926453 0.688269 0.107 Uiso 0.826(19) 1 calc R U P C 1
C4A_6 C 0.1175(5) 0.8597(5) 0.6603(4) 0.0760(14) Uani 0.826(19) 1 d D U P C 1
C5_6 C 0.1890(4) 0.6904(5) 0.8133(3) 0.108(2) Uani 0.826(19) 1 d D U P C 1
H5_6 H 0.156613 0.696251 0.853297 0.130 Uiso 0.826(19) 1 calc R U P C 1
C6_6 C 0.2429(5) 0.6310(6) 0.8256(4) 0.1176(19) Uani 0.826(19) 1 d D U P C 1
H6_6 H 0.246973 0.595231 0.873729 0.141 Uiso 0.826(19) 1 calc R U P C 1
C7_6 C 0.2935(5) 0.6219(5) 0.7667(4) 0.109(2) Uani 0.826(19) 1 d D U P C 1
H7_6 H 0.331394 0.579987 0.775274 0.131 Uiso 0.826(19) 1 calc R U P C 1
C8_6 C 0.2874(5) 0.6736(5) 0.6978(4) 0.0876(17) Uani 0.826(19) 1 d D U P C 1
H8_6 H 0.322454 0.667526 0.658755 0.105 Uiso 0.826(19) 1 calc R U P C 1
C8A_6 C 0.2307(5) 0.7361(4) 0.6823(3) 0.0747(14) Uani 0.826(19) 1 d D U P C 1
C9_6 C 0.2242(4) 0.7907(4) 0.6116(3) 0.0656(11) Uani 0.826(19) 1 d D U P C 1
C9A_6 C 0.1688(5) 0.8522(5) 0.5994(3) 0.0697(13) Uani 0.826(19) 1 d D U P C 1
C10_6 C 0.1228(5) 0.8038(5) 0.7295(3) 0.0851(17) Uani 0.826(19) 1 d D U P C 1
H10_6 H 0.086196 0.806787 0.769534 0.102 Uiso 0.826(19) 1 calc R U P C 1
C10A_6 C 0.1791(4) 0.7444(4) 0.7423(3) 0.0841(13) Uani 0.826(19) 1 d D U P C 1
C1_7 C 0.1455(17) 0.9202(14) 0.5154(14) 0.0743(12) Uani 0.174(19) 1 d D U P C 2
H1_7 H 0.178121 0.915238 0.474982 0.089 Uiso 0.174(19) 1 calc R U P C 2
C2_7 C 0.0864(17) 0.9793(13) 0.5045(15) 0.0841(14) Uani 0.174(19) 1 d D U P C 2
H2_7 H 0.078460 1.013532 0.456876 0.101 Uiso 0.174(19) 1 calc R U P C 2
C3_7 C 0.0387(19) 0.9882(16) 0.5636(16) 0.099(6) Uani 0.174(19) 1 d D U P C 2
H3_7 H -0.001195 1.028532 0.556174 0.119 Uiso 0.174(19) 1 calc R U P C 2
C4_7 C 0.050(3) 0.938(2) 0.6330(16) 0.0891(15) Uani 0.174(19) 1 d D U P C 2
H4_7 H 0.019807 0.944282 0.673066 0.107 Uiso 0.174(19) 1 calc R U P C 2
C4A_7 C 0.107(2) 0.8765(18) 0.6441(13) 0.080(5) Uani 0.174(19) 1 d D U P C 2
C5_7 C 0.197(2) 0.723(2) 0.7934(14) 0.116(7) Uani 0.174(19) 1 d D U P C 2
H5_7 H 0.172588 0.736323 0.831079 0.139 Uiso 0.174(19) 1 calc R U P C 2
C6_7 C 0.252(2) 0.661(2) 0.8083(14) 0.1176(19) Uani 0.174(19) 1 d D U P C 2
H6_7 H 0.256586 0.626290 0.856686 0.141 Uiso 0.174(19) 1 calc R U P C 2
C7_7 C 0.3010(18) 0.6511(19) 0.7499(14) 0.086(5) Uani 0.174(19) 1 d D U P C 2
H7_7 H 0.343203 0.612451 0.757958 0.103 Uiso 0.174(19) 1 calc R U P C 2
C8_7 C 0.2868(17) 0.6986(17) 0.6803(13) 0.076(5) Uani 0.174(19) 1 d D U P C 2
H8_7 H 0.317483 0.690052 0.641310 0.092 Uiso 0.174(19) 1 calc R U P C 2
C8A_7 C 0.2285(16) 0.7586(16) 0.6664(12) 0.066(4) Uani 0.174(19) 1 d D U P C 2
C9_7 C 0.214(2) 0.8082(18) 0.5968(12) 0.0656(11) Uani 0.174(19) 1 d D U P C 2
C9A_7 C 0.157(2) 0.8685(17) 0.5851(13) 0.064(4) Uani 0.174(19) 1 d D U P C 2
C10_7 C 0.122(2) 0.8284(16) 0.7133(14) 0.080(5) Uani 0.174(19) 1 d D U P C 2
H10_7 H 0.094330 0.837559 0.752751 0.097 Uiso 0.174(19) 1 calc R U P C 2
C10A_7 C 0.177(2) 0.7669(17) 0.7250(12) 0.0841(13) Uani 0.174(19) 1 d D U P C 2

loop_
_atom_site_aniso_label
_atom_site_aniso_U_11
_atom_site_aniso_U_22
_atom_site_aniso_U_33
_atom_site_aniso_U_23
_atom_site_aniso_U_13
_atom_site_aniso_U_12
O1 0.1214(19) 0.150(2) 0.0872(14) -0.0872(16) 0.0124(14) -0.0432(16)
O2 0.0926(14) 0.1107(15) 0.0867(13) -0.0761(12) 0.0036(11) -0.0299(11)
N1 0.0562(11) 0.0858(13) 0.0513(10) -0.0514(10) 0.0089(8) -0.0230(9)
N2 0.0583(11) 0.0971(14) 0.0501(10) -0.0521(10) 0.0110(9) -0.0261(10)
N3 0.0558(10) 0.0660(11) 0.0555(10) -0.0425(9) 0.0078(8) -0.0182(8)
N4 0.0653(12) 0.0645(11) 0.0558(10) -0.0419(9) 0.0071(9) -0.0178(9)
N5 0.0436(10) 0.1072(15) 0.0630(11) -0.0651(12) 0.0150(9) -0.0278(9)
N6 0.0407(9) 0.0854(13) 0.0552(10) -0.0515(10) 0.0049(8) -0.0141(8)
N7 0.0615(12) 0.0936(14) 0.0756(13) -0.0670(12) 0.0303(10) -0.0372(11)
N8 0.0611(11) 0.0827(13) 0.0634(11) -0.0578(11) 0.0258(9) -0.0345(10)
C1 0.105(2) 0.091(2) 0.103(2) -0.0668(19) -0.0053(19) -0.0225(17)
C2 0.095(2) 0.132(3) 0.118(3) -0.095(2) 0.022(2) -0.035(2)
C3 0.121(3) 0.133(3) 0.100(2) -0.070(2) -0.017(2) -0.026(2)
C4 0.088(2) 0.152(3) 0.108(2) -0.098(3) -0.0005(19) -0.019(2)
C5 0.0658(14) 0.0806(15) 0.0551(13) -0.0457(12) 0.0074(11) -0.0200(12)
C6 0.0816(18) 0.0873(18) 0.0611(14) -0.0462(14) 0.0041(13) -0.0112(14)
C7 0.111(3) 0.101(2) 0.083(2) -0.0545(18) -0.0073(19) 0.0108(19)
C8 0.105(3) 0.126(3) 0.094(2) -0.071(2) -0.002(2) 0.022(2)
C9 0.100(2) 0.124(3) 0.0733(18) -0.0652(19) 0.0092(17) 0.009(2)
C10 0.0733(16) 0.0917(18) 0.0590(14) -0.0517(14) 0.0127(12) -0.0176(13)
C11 0.0765(17) 0.0994(19) 0.0497(13) -0.0481(13) 0.0099(12) -0.0221(14)
C12 0.0681(15) 0.0847(16) 0.0521(12) -0.0452(12) 0.0051(11) -0.0254(12)
C13 0.0614(13) 0.0840(15) 0.0551(12) -0.0492(12) 0.0022(11) -0.0230(11)
C14 0.0555(12) 0.0839(15) 0.0535(12) -0.0498(12) 0.0082(10) -0.0243(11)
C15 0.0851(18) 0.0916(18) 0.0552(13) -0.0426(13) -0.0019(13) -0.0289(14)
C16 0.089(2) 0.0909(19) 0.0734(17) -0.0460(15) -0.0178(15) -0.0176(15)
C17 0.0841(19) 0.108(2) 0.0853(19) -0.0644(18) -0.0213(16) 0.0017(16)
C18 0.0713(16) 0.110(2) 0.0710(16) -0.0650(16) -0.0069(13) -0.0061(14)
C19 0.0564(13) 0.0852(16) 0.0523(12) -0.0479(12) 0.0035(10) -0.0169(11)
C20 0.0538(12) 0.0823(15) 0.0482(11) -0.0473(11) 0.0071(10) -0.0174(10)
C21 0.0517(12) 0.0878(16) 0.0490(11) -0.0486(12) 0.0086(10) -0.0215(11)
C22 0.0483(11) 0.0800(14) 0.0494(11) -0.0453(11) 0.0043(9) -0.0183(10)
C23 0.0515(12) 0.0712(13) 0.0553(12) -0.0422(11) 0.0030(10) -0.0133(10)
C24 0.0507(12) 0.0727(14) 0.0540(12) -0.0441(11) 0.0048(10) -0.0114(10)
C25 0.0508(11) 0.0725(13) 0.0517(11) -0.0445(11) 0.0031(9) -0.0146(10)
C26 0.0659(14) 0.0746(15) 0.0633(13) -0.0509(12) 0.0150(12) -0.0200(11)
C27 0.0632(14) 0.0816(15) 0.0651(14) -0.0564(13) 0.0139(12) -0.0160(12)
C28 0.0489(12) 0.0918(16) 0.0494(11) -0.0502(12) 0.0075(10) -0.0205(11)
C29 0.0514(12) 0.0822(15) 0.0495(11) -0.0440(11) 0.0055(10) -0.0215(10)
C30 0.0488(11) 0.0873(15) 0.0465(11) -0.0457(11) 0.0077(9) -0.0210(10)
C31 0.0443(11) 0.0924(16) 0.0478(11) -0.0510(11) 0.0109(9) -0.0227(10)
C32 0.0634(14) 0.1034(19) 0.0519(12) -0.0515(13) 0.0195(11) -0.0430(13)
C33 0.0665(15) 0.1027(18) 0.0497(12) -0.0516(13) 0.0141(11) -0.0369(13)
C35 0.0481(11) 0.0640(12) 0.0546(11) -0.0409(10) 0.0058(9) -0.0141(9)
C36 0.0685(14) 0.0631(13) 0.0536(12) -0.0390(11) 0.0043(11) -0.0168(11)
C37 0.0426(11) 0.0854(15) 0.0510(11) -0.0482(11) 0.0078(9) -0.0205(10)
C38 0.0435(11) 0.0962(17) 0.0667(13) -0.0629(13) 0.0070(10) -0.0164(11)
C39 0.0391(10) 0.0740(13) 0.0459(10) -0.0412(10) 0.0050(9) -0.0146(9)
C40 0.0498(11) 0.0638(12) 0.0520(11) -0.0409(10) 0.0064(9) -0.0143(9)
C41 0.0481(12) 0.0888(17) 0.0851(17) -0.0662(15) 0.0183(12) -0.0270(11)
C42 0.0483(12) 0.0957(18) 0.0933(18) -0.0756(16) 0.0260(12) -0.0286(12)
C43 0.0522(12) 0.0714(13) 0.0581(12) -0.0465(11) 0.0140(10) -0.0202(10)
C44 0.0467(11) 0.0791(14) 0.0612(13) -0.0516(12) 0.0045(10) -0.0145(10)
C45 0.0461(11) 0.0766(14) 0.0626(13) -0.0521(12) 0.0034(10) -0.0087(10)
C47 0.0531(12) 0.0639(12) 0.0543(11) -0.0406(10) 0.0025(10) -0.0120(9)
C58 0.0403(10) 0.0655(12) 0.0460(10) -0.0390(10) 0.0071(9) -0.0146(9)
C59 0.0504(12) 0.0779(14) 0.0460(11) -0.0421(11) 0.0052(9) -0.0168(10)
C60 0.0594(13) 0.0768(14) 0.0458(11) -0.0408(11) 0.0104(10) -0.0225(11)
C61 0.0472(11) 0.0650(12) 0.0522(11) -0.0417(10) 0.0151(9) -0.0204(9)
C62 0.0435(11) 0.0761(14) 0.0536(11) -0.0419(11) 0.0051(9) -0.0133(10)
C63 0.0430(11) 0.0772(14) 0.0434(10) -0.0374(10) 0.0054(9) -0.0124(9)
C64 0.0522(12) 0.0800(15) 0.0617(13) -0.0539(12) 0.0236(11) -0.0284(11)
C65 0.0627(14) 0.0900(17) 0.0722(15) -0.0633(14) 0.0313(12) -0.0379(12)
C66 0.0512(12) 0.0763(14) 0.0572(12) -0.0509(11) 0.0199(10) -0.0253(10)
C1_1 0.082(3) 0.073(2) 0.055(2) -0.0418(17) 0.0007(17) -0.0176(17)
C2_1 0.102(3) 0.091(3) 0.063(2) -0.046(2) -0.014(2) -0.001(2)
C3_1 0.127(4) 0.069(3) 0.057(4) -0.032(2) -0.013(3) -0.007(2)
C4_1 0.106(3) 0.076(2) 0.0591(19) -0.0385(17) 0.000(2) -0.022(2)
C4A_1 0.080(2) 0.063(2) 0.0508(17) -0.0357(18) 0.006(2) -0.0223(16)
C5_1 0.059(3) 0.108(4) 0.081(3) -0.058(4) 0.009(2) -0.035(3)
C6_1 0.060(2) 0.123(3) 0.084(3) -0.055(3) 0.000(2) -0.013(2)
C7_1 0.065(2) 0.107(3) 0.077(2) -0.044(2) -0.004(2) -0.014(2)
C8_1 0.0566(19) 0.082(3) 0.061(3) -0.037(2) 0.0052(18) -0.0182(19)
C8A_1 0.067(2) 0.071(3) 0.045(3) -0.032(3) 0.0086(18) -0.031(2)
C9_1 0.077(3) 0.0598(17) 0.0460(18) -0.0353(15) 0.005(2) -0.0217(16)
C9A_1 0.077(2) 0.075(2) 0.0515(16) -0.0426(16) 0.0025(17) -0.0172(16)
C10_1 0.083(3) 0.075(2) 0.0518(18) -0.0366(18) 0.0091(18) -0.035(2)
C10A_1 0.067(2) 0.084(2) 0.0548(18) -0.0442(17) 0.0099(17) -0.027(2)
C1_2 0.048(4) 0.064(4) 0.041(4) -0.034(4) -0.003(4) -0.015(3)
C2_2 0.060(5) 0.078(5) 0.060(5) -0.041(4) -0.016(4) 0.001(4)
C3_2 0.085(6) 0.062(5) 0.058(5) -0.038(4) -0.019(5) 0.006(4)
C4_2 0.101(6) 0.059(6) 0.055(10) -0.039(6) -0.019(6) -0.004(5)
C4A_2 0.067(4) 0.044(4) 0.045(4) -0.035(3) -0.001(4) -0.012(3)
C5_2 0.026(4) 0.067(5) 0.082(6) -0.041(5) 0.020(4) -0.021(4)
C6_2 0.033(6) 0.064(6) 0.096(13) -0.048(6) 0.013(6) -0.012(4)
C7_2 0.046(5) 0.060(5) 0.099(8) -0.036(6) 0.003(5) -0.018(4)
C8_2 0.054(5) 0.058(7) 0.061(8) -0.021(7) 0.008(5) -0.032(5)
C8A_2 0.065(5) 0.058(6) 0.050(7) -0.037(5) 0.018(5) -0.024(4)
C9_2 0.077(3) 0.0598(17) 0.0460(18) -0.0353(15) 0.005(2) -0.0217(16)
C9A_2 0.082(3) 0.073(2) 0.055(2) -0.0418(17) 0.0007(17) -0.0176(17)
C10_2 0.080(2) 0.063(2) 0.0508(17) -0.0357(18) 0.006(2) -0.0223(16)
C10A_2 0.043(4) 0.047(4) 0.075(6) -0.044(4) 0.013(4) -0.022(3)
O1_5 0.035(3) 0.081(4) 0.044(3) -0.041(3) 0.022(2) -0.022(2)
O2_5 0.046(3) 0.073(4) 0.049(3) -0.039(3) 0.026(2) -0.017(2)
C1_5 0.045(4) 0.073(6) 0.050(6) -0.047(5) 0.012(4) -0.012(4)
C2_5 0.038(4) 0.090(5) 0.042(4) -0.043(4) 0.016(3) -0.013(3)
C3_5 0.053(5) 0.087(6) 0.063(5) -0.056(4) 0.031(4) -0.035(4)
C4_5 0.045(4) 0.105(8) 0.047(6) -0.055(5) 0.021(4) -0.030(5)
C1_4 0.048(3) 0.112(5) 0.070(5) -0.064(4) 0.008(3) -0.021(3)
C2_4 0.070(3) 0.107(4) 0.072(4) -0.060(3) -0.003(3) -0.004(3)
C3_4 0.059(3) 0.099(6) 0.100(5) -0.071(4) -0.024(4) 0.005(4)
C4_4 0.052(3) 0.101(4) 0.106(5) -0.078(3) -0.010(3) -0.005(3)
C4A_4 0.046(2) 0.093(5) 0.083(5) -0.069(4) -0.001(3) -0.008(3)
C5_4 0.067(3) 0.089(4) 0.076(4) -0.048(3) 0.006(3) -0.032(3)
C6_4 0.090(4) 0.099(5) 0.091(5) -0.051(3) -0.008(3) -0.026(3)
C7_4 0.077(4) 0.103(4) 0.093(5) -0.056(3) -0.015(3) -0.016(3)
C8_4 0.053(3) 0.098(4) 0.076(5) -0.059(3) -0.003(2) -0.011(3)
C8A_4 0.044(2) 0.094(3) 0.060(4) -0.059(3) 0.009(2) -0.019(2)
C9_4 0.0417(12) 0.098(4) 0.064(4) -0.064(3) 0.0089(18) -0.0181(18)
C9A_4 0.047(2) 0.090(4) 0.065(4) -0.059(3) 0.005(2) -0.014(2)
C10_4 0.046(2) 0.090(4) 0.090(4) -0.065(3) 0.003(3) -0.017(3)
C10A_4 0.051(2) 0.091(4) 0.078(4) -0.062(3) 0.009(2) -0.023(3)
C1_3 0.040(6) 0.095(8) 0.049(7) -0.048(5) 0.020(5) -0.016(5)
C2_3 0.064(7) 0.104(9) 0.069(8) -0.062(7) -0.008(6) -0.011(6)
C3_3 0.065(8) 0.091(10) 0.107(11) -0.070(7) -0.018(8) -0.003(7)
C4_3 0.044(6) 0.087(12) 0.110(13) -0.070(8) -0.018(8) -0.004(7)
C4A_3 0.043(5) 0.089(9) 0.089(10) -0.067(6) 0.000(6) -0.008(5)
C5_3 0.070(8) 0.090(9) 0.082(10) -0.056(7) 0.013(7) -0.021(6)
C6_3 0.082(10) 0.074(8) 0.100(13) -0.040(8) 0.000(9) -0.021(7)
C7_3 0.082(10) 0.084(8) 0.077(9) -0.052(6) -0.002(7) -0.004(7)
C8_3 0.065(10) 0.084(8) 0.064(9) -0.051(6) 0.006(7) -0.025(7)
C8A_3 0.053(6) 0.094(7) 0.052(8) -0.057(5) 0.004(5) -0.018(5)
C9_3 0.0417(12) 0.098(4) 0.064(4) -0.064(3) 0.0089(18) -0.0181(18)
C9A_3 0.038(5) 0.091(9) 0.051(9) -0.054(6) 0.013(5) -0.021(5)
C10_3 0.047(6) 0.079(9) 0.105(11) -0.067(7) 0.005(7) -0.012(6)
C10A_3 0.046(6) 0.080(7) 0.081(10) -0.054(6) 0.017(6) -0.018(5)
C1_6 0.069(3) 0.088(2) 0.080(3) -0.059(2) 0.0203(18) -0.0289(18)
C2_6 0.074(3) 0.094(2) 0.098(3) -0.062(2) 0.010(2) -0.027(2)
C3_6 0.076(3) 0.097(3) 0.118(4) -0.079(3) 0.017(3) -0.020(2)
C4_6 0.083(3) 0.100(4) 0.103(3) -0.077(3) 0.030(3) -0.027(2)
C4A_6 0.069(3) 0.096(4) 0.077(3) -0.064(3) 0.031(2) -0.035(2)
C5_6 0.135(4) 0.118(5) 0.061(3) -0.048(3) 0.036(3) -0.026(3)
C6_6 0.144(4) 0.122(5) 0.066(3) -0.040(3) 0.024(3) -0.018(4)
C7_6 0.130(5) 0.107(5) 0.077(3) -0.042(3) 0.016(3) -0.012(4)
C8_6 0.102(3) 0.095(4) 0.067(3) -0.049(3) 0.023(3) -0.023(3)
C8A_6 0.080(3) 0.083(3) 0.063(2) -0.048(2) 0.029(2) -0.030(3)
C9_6 0.062(2) 0.082(3) 0.066(2) -0.055(2) 0.028(2) -0.0355(18)
C9A_6 0.066(3) 0.083(3) 0.073(2) -0.058(2) 0.029(2) -0.036(2)
C10_6 0.092(3) 0.093(4) 0.074(3) -0.059(3) 0.042(2) -0.040(3)
C10A_6 0.094(2) 0.099(4) 0.060(3) -0.052(3) 0.035(2) -0.036(2)
C1_7 0.069(3) 0.088(2) 0.080(3) -0.059(2) 0.0203(18) -0.0289(18)
C2_7 0.074(3) 0.094(2) 0.098(3) -0.062(2) 0.010(2) -0.027(2)
C3_7 0.086(14) 0.129(13) 0.114(8) -0.087(8) 0.000(8) -0.017(9)
C4_7 0.083(3) 0.100(4) 0.103(3) -0.077(3) 0.030(3) -0.027(2)
C4A_7 0.086(12) 0.079(9) 0.088(8) -0.067(7) 0.043(8) -0.036(6)
C5_7 0.146(16) 0.131(14) 0.071(8) -0.060(10) 0.022(10) -0.018(11)
C6_7 0.144(4) 0.122(5) 0.066(3) -0.040(3) 0.024(3) -0.018(4)
C7_7 0.104(12) 0.109(14) 0.061(9) -0.054(9) 0.001(8) -0.027(10)
C8_7 0.075(10) 0.094(12) 0.059(8) -0.038(8) 0.013(8) -0.046(7)
C8A_7 0.066(9) 0.088(11) 0.058(6) -0.055(7) 0.027(7) -0.048(6)
C9_7 0.062(2) 0.082(3) 0.066(2) -0.055(2) 0.028(2) -0.0355(18)
C9A_7 0.062(10) 0.066(8) 0.074(7) -0.056(6) 0.038(7) -0.043(5)
C10_7 0.099(11) 0.071(11) 0.085(9) -0.065(8) 0.046(9) -0.048(7)
C10A_7 0.094(2) 0.099(4) 0.060(3) -0.052(3) 0.035(2) -0.036(2)

loop_
_atom_type_symbol
_atom_type_description
_atom_type_scat_dispersion_real
_atom_type_scat_dispersion_imag
_atom_type_scat_source
C C 0.0181 0.0091 'International Tables Vol C Tables 4.2.6.8 and 6.1.1.4'
H H 0.0000 0.0000 'International Tables Vol C Tables 4.2.6.8 and 6.1.1.4'
N N 0.0311 0.0180 'International Tables Vol C Tables 4.2.6.8 and 6.1.1.4'
O O 0.0492 0.0322 'International Tables Vol C Tables 4.2.6.8 and 6.1.1.4'

loop_
_geom_angle_atom_site_label_1
_geom_angle_atom_site_label_2
_geom_angle_atom_site_label_3
_geom_angle
_geom_angle_site_symmetry_1
_geom_angle_site_symmetry_3
_geom_angle_publ_flag
C3 O1 C2 109.0(3) . . ?
C4 O2 C1 109.2(2) . . ?
C19 N1 C20 108.17(17) . . ?
C19 N2 C21 105.73(18) . . ?
C36 N3 C35 108.35(18) . . ?
C36 N4 C47 105.59(17) . . ?
C38 N5 C37 108.49(17) . . ?
C38 N6 C39 105.34(17) . . ?
C65 N7 C64 105.40(18) . . ?
C65 N8 C66 108.28(17) . . ?
O2 C1 C2 111.3(3) . . ?
O1 C2 C1 110.7(3) . . ?
O1 C3 C4 110.2(4) . . ?
O2 C4 C3 111.0(3) . . ?
C14 C5 C6 123.3(2) . . ?
C14 C5 C10 118.7(3) . . ?
C6 C5 C10 118.0(2) . . ?
C7 C6 C5 121.7(3) . . ?
C6 C7 C8 120.2(3) . . ?
C9 C8 C7 119.7(3) . . ?
C8 C9 C10 122.6(3) . . ?
C11 C10 C9 123.0(2) . . ?
C11 C10 C5 119.2(3) . . ?
C9 C10 C5 117.8(3) . . ?
C12 C11 C10 122.8(2) . . ?
C11 C12 C15 122.9(2) . . ?
C11 C12 C13 118.9(3) . . ?
C15 C12 C13 118.2(3) . . ?
C14 C13 C18 123.1(2) . . ?
C14 C13 C12 119.2(2) . . ?
C18 C13 C12 117.8(3) . . ?
C5 C14 C13 121.3(2) . . ?
C5 C14 C19 119.2(2) . . ?
C13 C14 C19 119.3(2) . . ?
C16 C15 C12 122.2(3) . . ?
C15 C16 C17 119.7(3) . . ?
C18 C17 C16 121.0(3) . . ?
C17 C18 C13 121.1(3) . . ?
N2 C19 N1 111.21(18) . . ?
N2 C19 C14 124.4(2) . . ?
N1 C19 C14 124.41(18) . . ?
C21 C20 N1 104.66(18) . . ?
C21 C20 C22 133.45(18) . . ?
N1 C20 C22 121.83(18) . . ?
C20 C21 N2 110.22(17) . . ?
C20 C21 C28 131.4(2) . . ?
N2 C21 C28 118.13(19) . . ?
C27 C22 C23 118.1(2) . . ?
C27 C22 C20 122.1(2) . . ?
C23 C22 C20 119.8(2) . . ?
C24 C23 C22 121.0(2) . . ?
C23 C24 C25 121.2(2) . . ?
C24 C25 C26 117.7(2) . . ?
C24 C25 C47 121.84(19) . . ?
C26 C25 C47 120.4(2) . . ?
C27 C26 C25 120.8(2) . . ?
C26 C27 C22 121.2(2) . . ?
C33 C28 C29 117.93(19) . . ?
C33 C28 C21 118.9(2) . . ?
C29 C28 C21 123.1(2) . . ?
C30 C29 C28 121.2(2) . . ?
C29 C30 C31 120.6(2) . . ?
C30 C31 C32 118.11(18) . . ?
C30 C31 C37 122.4(2) . . ?
C32 C31 C37 119.4(2) . . ?
C33 C32 C31 121.0(2) . . ?
C32 C33 C28 121.1(2) . . ?
N3 C35 C47 104.91(17) . . ?
N3 C35 C40 119.06(17) . . ?
C47 C35 C40 135.89(19) . . ?
N4 C36 N3 111.21(19) . . ?
N4 C36 C9_2 124.4(7) . . ?
N3 C36 C9_2 121.4(8) . . ?
N4 C36 C9_1 130.2(3) . . ?
N3 C36 C9_1 118.4(3) . . ?
N5 C37 C39 104.81(17) . . ?
N5 C37 C31 119.93(17) . . ?
C39 C37 C31 135.21(18) . . ?
N6 C38 N5 111.01(18) . . ?
N6 C38 C9_4 130.6(4) . . ?
N5 C38 C9_4 117.9(4) . . ?
N6 C38 C9_3 122.8(11) . . ?
N5 C38 C9_3 125.8(11) . . ?
C37 C39 N6 110.34(17) . . ?
C37 C39 C58 129.52(18) . . ?
N6 C39 C58 120.09(17) . . ?
C45 C40 C41 117.65(18) . . ?
C45 C40 C35 122.64(19) . . ?
C41 C40 C35 119.61(19) . . ?
C42 C41 C40 120.8(2) . . ?
C41 C42 C43 121.8(2) . . ?
C44 C43 C42 117.22(19) . . ?
C44 C43 C64 123.3(2) . . ?
C42 C43 C64 119.4(2) . . ?
C43 C44 C45 121.3(2) . . ?
C40 C45 C44 121.12(19) . . ?
C35 C47 N4 109.93(18) . . ?
C35 C47 C25 129.55(19) . . ?
N4 C47 C25 120.45(18) . . ?
C63 C58 C59 117.91(18) . . ?
C63 C58 C39 122.07(18) . . ?
C59 C58 C39 120.00(19) . . ?
C60 C59 C58 121.0(2) . . ?
C59 C60 C61 120.8(2) . . ?
C62 C61 C60 118.23(19) . . ?
C62 C61 C66 121.0(2) . . ?
C60 C61 C66 120.8(2) . . ?
C63 C62 C61 120.9(2) . . ?
C62 C63 C58 121.06(19) . . ?
N7 C64 C66 110.09(18) . . ?
N7 C64 C43 118.82(18) . . ?
C66 C64 C43 130.96(19) . . ?
N7 C65 N8 111.74(18) . . ?
N7 C65 C9_7 123.4(16) . . ?
N8 C65 C9_7 123.2(16) . . ?
N7 C65 C9_6 125.2(3) . . ?
N8 C65 C9_6 122.9(3) . . ?
N8 C66 C64 104.49(17) . . ?
N8 C66 C61 121.55(18) . . ?
C64 C66 C61 133.96(18) . . ?
C9A_1 C1_1 C2_1 121.4(4) . . ?
C3_1 C2_1 C1_1 119.5(5) . . ?
C4_1 C3_1 C2_1 120.5(5) . . ?
C3_1 C4_1 C4A_1 122.0(4) . . ?
C10_1 C4A_1 C4_1 123.3(4) . . ?
C10_1 C4A_1 C9A_1 119.0(4) . . ?
C4_1 C4A_1 C9A_1 117.7(4) . . ?
C6_1 C5_1 C10A_1 121.4(5) . . ?
C5_1 C6_1 C7_1 119.2(5) . . ?
C8_1 C7_1 C6_1 120.9(5) . . ?
C7_1 C8_1 C8A_1 121.8(4) . . ?
C9_1 C8A_1 C8_1 122.2(4) . . ?
C9_1 C8A_1 C10A_1 121.1(4) . . ?
C8_1 C8A_1 C10A_1 116.7(4) . . ?
C9A_1 C9_1 C8A_1 119.2(4) . . ?
C9A_1 C9_1 C36 119.8(3) . . ?
C8A_1 C9_1 C36 120.4(3) . . ?
C1_1 C9A_1 C9_1 121.8(3) . . ?
C1_1 C9A_1 C4A_1 118.8(3) . . ?
C9_1 C9A_1 C4A_1 119.4(4) . . ?
C10A_1 C10_1 C4A_1 123.1(4) . . ?
C10_1 C10A_1 C5_1 121.9(4) . . ?
C10_1 C10A_1 C8A_1 118.0(4) . . ?
C5_1 C10A_1 C8A_1 120.0(4) . . ?
C2_2 C1_2 C9A_2 118.7(8) . . ?
C1_2 C2_2 C3_2 122.3(8) . . ?
C4_2 C3_2 C2_2 118.2(10) . . ?
C4A_2 C4_2 C3_2 122.0(11) . . ?
C4_2 C4A_2 C10_2 121.1(9) . . ?
C4_2 C4A_2 C9A_2 119.4(9) . . ?
C10_2 C4A_2 C9A_2 119.5(8) . . ?
C6_2 C5_2 C10A_2 120.0(9) . . ?
C7_2 C6_2 C5_2 118.4(11) . . ?
C6_2 C7_2 C8_2 122.0(10) . . ?
C8A_2 C8_2 C7_2 120.1(10) . . ?
C9_2 C8A_2 C8_2 121.6(9) . . ?
C9_2 C8A_2 C10A_2 119.5(9) . . ?
C8_2 C8A_2 C10A_2 118.8(10) . . ?
C9A_2 C9_2 C8A_2 122.7(10) . . ?
C9A_2 C9_2 C36 125.1(9) . . ?
C8A_2 C9_2 C36 112.1(8) . . ?
C9_2 C9A_2 C4A_2 117.8(9) . . ?
C9_2 C9A_2 C1_2 122.5(9) . . ?
C4A_2 C9A_2 C1_2 119.3(8) . . ?
C10A_2 C10_2 C4A_2 120.5(11) . . ?
C8A_2 C10A_2 C10_2 119.0(9) . . ?
C8A_2 C10A_2 C5_2 120.6(9) . . ?
C10_2 C10A_2 C5_2 120.3(9) . . ?
C1_5 O1_5 C4_5 107.5(5) . . ?
C2_5 O2_5 C3_5 109.6(5) . . ?
C2_5 C1_5 O1_5 111.3(7) . . ?
O2_5 C2_5 C1_5 111.1(7) . . ?
C4_5 C3_5 O2_5 111.4(7) . . ?
C3_5 C4_5 O1_5 110.9(7) . . ?
C2_4 C1_4 C9A_4 122.6(5) . . ?
C1_4 C2_4 C3_4 119.4(5) . . ?
C4_4 C3_4 C2_4 120.2(5) . . ?
C3_4 C4_4 C4A_4 121.2(5) . . ?
C10_4 C4A_4 C4_4 121.7(5) . . ?
C10_4 C4A_4 C9A_4 118.8(4) . . ?
C4_4 C4A_4 C9A_4 119.5(5) . . ?
C6_4 C5_4 C10A_4 120.7(5) . . ?
C5_4 C6_4 C7_4 121.2(6) . . ?
C8_4 C7_4 C6_4 118.9(6) . . ?
C7_4 C8_4 C8A_4 122.5(6) . . ?
C9_4 C8A_4 C8_4 122.4(5) . . ?
C9_4 C8A_4 C10A_4 120.2(5) . . ?
C8_4 C8A_4 C10A_4 117.3(5) . . ?
C8A_4 C9_4 C9A_4 120.6(4) . . ?
C8A_4 C9_4 C38 120.0(5) . . ?
C9A_4 C9_4 C38 119.3(5) . . ?
C1_4 C9A_4 C9_4 123.4(5) . . ?
C1_4 C9A_4 C4A_4 117.2(5) . . ?
C9_4 C9A_4 C4A_4 119.4(5) . . ?
C10A_4 C10_4 C4A_4 122.2(4) . . ?
C10_4 C10A_4 C5_4 122.1(5) . . ?
C10_4 C10A_4 C8A_4 118.7(5) . . ?
C5_4 C10A_4 C8A_4 119.2(5) . . ?
C2_3 C1_3 C9A_3 119.3(12) . . ?
C1_3 C2_3 C3_3 122.0(12) . . ?
C4_3 C3_3 C2_3 119.8(13) . . ?
C3_3 C4_3 C4A_3 118.7(12) . . ?
C10_3 C4A_3 C4_3 119.8(11) . . ?
C10_3 C4A_3 C9A_3 118.4(11) . . ?
C4_3 C4A_3 C9A_3 121.8(10) . . ?
C6_3 C5_3 C10A_3 123.7(13) . . ?
C5_3 C6_3 C7_3 119.0(13) . . ?
C8_3 C7_3 C6_3 117.0(13) . . ?
C7_3 C8_3 C8A_3 124.6(13) . . ?
C8_3 C8A_3 C9_3 122.4(12) . . ?
C8_3 C8A_3 C10A_3 117.7(11) . . ?
C9_3 C8A_3 C10A_3 119.4(11) . . ?
C9A_3 C9_3 C8A_3 121.3(11) . . ?
C9A_3 C9_3 C38 127.8(12) . . ?
C8A_3 C9_3 C38 110.8(11) . . ?
C9_3 C9A_3 C1_3 122.0(12) . . ?
C9_3 C9A_3 C4A_3 119.6(11) . . ?
C1_3 C9A_3 C4A_3 118.4(11) . . ?
C4A_3 C10_3 C10A_3 123.1(11) . . ?
C5_3 C10A_3 C10_3 124.6(12) . . ?
C5_3 C10A_3 C8A_3 117.8(11) . . ?
C10_3 C10A_3 C8A_3 117.6(11) . . ?
C2_6 C1_6 C9A_6 122.0(4) . . ?
C1_6 C2_6 C3_6 120.0(4) . . ?
C4_6 C3_6 C2_6 119.5(4) . . ?
C3_6 C4_6 C4A_6 122.0(4) . . ?
C10_6 C4A_6 C4_6 121.8(4) . . ?
C10_6 C4A_6 C9A_6 118.8(4) . . ?
C4_6 C4A_6 C9A_6 119.4(4) . . ?
C6_6 C5_6 C10A_6 122.0(4) . . ?
C5_6 C6_6 C7_6 120.1(5) . . ?
C8_6 C7_6 C6_6 119.5(5) . . ?
C7_6 C8_6 C8A_6 122.3(4) . . ?
C9_6 C8A_6 C8_6 123.2(4) . . ?
C9_6 C8A_6 C10A_6 119.0(4) . . ?
C8_6 C8A_6 C10A_6 117.7(4) . . ?
C9A_6 C9_6 C8A_6 120.8(3) . . ?
C9A_6 C9_6 C65 117.2(4) . . ?
C8A_6 C9_6 C65 122.0(4) . . ?
C9_6 C9A_6 C1_6 123.4(4) . . ?
C9_6 C9A_6 C4A_6 119.4(4) . . ?
C1_6 C9A_6 C4A_6 117.1(4) . . ?
C10A_6 C10_6 C4A_6 122.4(4) . . ?
C10_6 C10A_6 C5_6 122.3(4) . . ?
C10_6 C10A_6 C8A_6 119.5(4) . . ?
C5_6 C10A_6 C8A_6 118.2(4) . . ?
C2_7 C1_7 C9A_7 120.7(15) . . ?
C1_7 C2_7 C3_7 120.3(16) . . ?
C4_7 C3_7 C2_7 119.4(16) . . ?
C3_7 C4_7 C4A_7 120.3(16) . . ?
C10_7 C4A_7 C4_7 120.0(15) . . ?
C10_7 C4A_7 C9A_7 118.9(14) . . ?
C4_7 C4A_7 C9A_7 120.7(14) . . ?
C10A_7 C5_7 C6_7 122.1(16) . . ?
C5_7 C6_7 C7_7 118.4(15) . . ?
C8_7 C7_7 C6_7 119.2(16) . . ?
C7_7 C8_7 C8A_7 121.7(15) . . ?
C8_7 C8A_7 C9_7 122.8(14) . . ?
C8_7 C8A_7 C10A_7 119.1(13) . . ?
C9_7 C8A_7 C10A_7 118.1(13) . . ?
C9A_7 C9_7 C8A_7 120.9(13) . . ?
C9A_7 C9_7 C65 132.5(15) . . ?
C8A_7 C9_7 C65 106.4(13) . . ?
C9_7 C9A_7 C1_7 121.3(14) . . ?
C9_7 C9A_7 C4A_7 120.2(13) . . ?
C1_7 C9A_7 C4A_7 118.5(13) . . ?
C4A_7 C10_7 C10A_7 120.4(14) . . ?
C5_7 C10A_7 C10_7 119.6(15) . . ?
C5_7 C10A_7 C8A_7 118.2(14) . . ?
C10_7 C10A_7 C8A_7 120.7(13) . . ?

loop_
_geom_bond_atom_site_label_1
_geom_bond_atom_site_label_2
_geom_bond_distance
_geom_bond_site_symmetry_2
_geom_bond_publ_flag
O1 C3 1.407(5) . ?
O1 C2 1.425(5) . ?
O2 C4 1.407(4) . ?
O2 C1 1.415(4) . ?
N1 C19 1.351(3) . ?
N1 C20 1.389(2) . ?
N2 C19 1.318(3) . ?
N2 C21 1.388(3) . ?
N3 C36 1.359(3) . ?
N3 C35 1.373(3) . ?
N4 C36 1.313(3) . ?
N4 C47 1.392(3) . ?
N5 C38 1.361(3) . ?
N5 C37 1.372(3) . ?
N6 C38 1.325(3) . ?
N6 C39 1.388(2) . ?
N7 C65 1.320(3) . ?
N7 C64 1.384(3) . ?
N8 C65 1.347(3) . ?
N8 C66 1.381(2) . ?
C1 C2 1.498(5) . ?
C3 C4 1.506(5) . ?
C5 C14 1.393(4) . ?
C5 C6 1.413(4) . ?
C5 C10 1.451(3) . ?
C6 C7 1.353(5) . ?
C7 C8 1.430(5) . ?
C8 C9 1.336(5) . ?
C9 C10 1.414(4) . ?
C10 C11 1.379(4) . ?
C11 C12 1.378(4) . ?
C12 C15 1.426(4) . ?
C12 C13 1.441(3) . ?
C13 C14 1.410(4) . ?
C13 C18 1.425(4) . ?
C14 C19 1.487(3) . ?
C15 C16 1.339(5) . ?
C16 C17 1.415(4) . ?
C17 C18 1.361(5) . ?
C20 C21 1.371(3) . ?
C20 C22 1.468(3) . ?
C21 C28 1.483(3) . ?
C22 C27 1.390(3) . ?
C22 C23 1.391(3) . ?
C23 C24 1.379(3) . ?
C24 C25 1.394(3) . ?
C25 C26 1.401(3) . ?
C25 C47 1.468(3) . ?
C26 C27 1.380(3) . ?
C28 C33 1.388(3) . ?
C28 C29 1.398(3) . ?
C29 C30 1.389(3) . ?
C30 C31 1.390(3) . ?
C31 C32 1.400(3) . ?
C31 C37 1.474(3) . ?
C32 C33 1.382(3) . ?
C35 C47 1.377(3) . ?
C35 C40 1.479(3) . ?
C36 C9_2 1.437(11) . ?
C36 C9_1 1.524(4) . ?
C37 C39 1.380(3) . ?
C38 C9_4 1.487(5) . ?
C38 C9_3 1.490(12) . ?
C39 C58 1.468(3) . ?
C40 C45 1.389(3) . ?
C40 C41 1.391(3) . ?
C41 C42 1.381(3) . ?
C42 C43 1.391(3) . ?
C43 C44 1.385(3) . ?
C43 C64 1.478(3) . ?
C44 C45 1.390(3) . ?
C58 C63 1.391(3) . ?
C58 C59 1.394(3) . ?
C59 C60 1.380(3) . ?
C60 C61 1.393(3) . ?
C61 C62 1.388(3) . ?
C61 C66 1.461(3) . ?
C62 C63 1.379(3) . ?
C64 C66 1.386(3) . ?
C65 C9_7 1.489(15) . ?
C65 C9_6 1.494(4) . ?
C1_1 C9A_1 1.385(5) . ?
C1_1 C2_1 1.403(6) . ?
C2_1 C3_1 1.392(7) . ?
C3_1 C4_1 1.370(7) . ?
C4_1 C4A_1 1.404(6) . ?
C4A_1 C10_1 1.385(6) . ?
C4A_1 C9A_1 1.459(5) . ?
C5_1 C6_1 1.381(7) . ?
C5_1 C10A_1 1.403(7) . ?
C6_1 C7_1 1.399(5) . ?
C7_1 C8_1 1.386(5) . ?
C8_1 C8A_1 1.410(6) . ?
C8A_1 C9_1 1.409(6) . ?
C8A_1 C10A_1 1.449(5) . ?
C9_1 C9A_1 1.404(5) . ?
C10_1 C10A_1 1.368(5) . ?
C1_2 C2_2 1.389(10) . ?
C1_2 C9A_2 1.432(10) . ?
C2_2 C3_2 1.405(10) . ?
C3_2 C4_2 1.397(12) . ?
C4_2 C4A_2 1.388(11) . ?
C4A_2 C10_2 1.408(11) . ?
C4A_2 C9A_2 1.426(10) . ?
C5_2 C6_2 1.406(12) . ?
C5_2 C10A_2 1.421(9) . ?
C6_2 C7_2 1.384(12) . ?
C7_2 C8_2 1.405(11) . ?
C8_2 C8A_2 1.397(11) . ?
C8A_2 C9_2 1.382(11) . ?
C8A_2 C10A_2 1.400(11) . ?
C9_2 C9A_2 1.371(11) . ?
C10_2 C10A_2 1.402(12) . ?
O1_5 C1_5 1.455(8) . ?
O1_5 C4_5 1.468(8) . ?
O2_5 C2_5 1.429(8) . ?
O2_5 C3_5 1.443(8) . ?
C1_5 C2_5 1.437(12) . ?
C3_5 C4_5 1.421(13) . ?
C1_4 C2_4 1.372(7) . ?
C1_4 C9A_4 1.400(7) . ?
C2_4 C3_4 1.421(7) . ?
C3_4 C4_4 1.355(7) . ?
C4_4 C4A_4 1.412(7) . ?
C4A_4 C10_4 1.401(7) . ?
C4A_4 C9A_4 1.441(6) . ?
C5_4 C6_4 1.358(8) . ?
C5_4 C10A_4 1.421(7) . ?
C6_4 C7_4 1.423(7) . ?
C7_4 C8_4 1.360(7) . ?
C8_4 C8A_4 1.428(7) . ?
C8A_4 C9_4 1.400(6) . ?
C8A_4 C10A_4 1.433(6) . ?
C9_4 C9A_4 1.408(6) . ?
C10_4 C10A_4 1.392(6) . ?
C1_3 C2_3 1.385(12) . ?
C1_3 C9A_3 1.407(11) . ?
C2_3 C3_3 1.398(12) . ?
C3_3 C4_3 1.389(12) . ?
C4_3 C4A_3 1.403(12) . ?
C4A_3 C10_3 1.395(11) . ?
C4A_3 C9A_3 1.413(11) . ?
C5_3 C6_3 1.387(12) . ?
C5_3 C10A_3 1.391(11) . ?
C6_3 C7_3 1.416(13) . ?
C7_3 C8_3 1.385(12) . ?
C8_3 C8A_3 1.396(12) . ?
C8A_3 C9_3 1.403(11) . ?
C8A_3 C10A_3 1.421(12) . ?
C9_3 C9A_3 1.392(11) . ?
C10_3 C10A_3 1.398(11) . ?
C1_6 C2_6 1.365(5) . ?
C1_6 C9A_6 1.420(6) . ?
C2_6 C3_6 1.437(5) . ?
C3_6 C4_6 1.349(6) . ?
C4_6 C4A_6 1.411(6) . ?
C4A_6 C10_6 1.386(6) . ?
C4A_6 C9A_6 1.442(5) . ?
C5_6 C6_6 1.347(7) . ?
C5_6 C10A_6 1.422(6) . ?
C6_6 C7_6 1.419(6) . ?
C7_6 C8_6 1.362(6) . ?
C8_6 C8A_6 1.416(6) . ?
C8A_6 C9_6 1.406(5) . ?
C8A_6 C10A_6 1.436(5) . ?
C9_6 C9A_6 1.393(5) . ?
C10_6 C10A_6 1.371(6) . ?
C1_7 C2_7 1.396(13) . ?
C1_7 C9A_7 1.397(13) . ?
C2_7 C3_7 1.405(13) . ?
C3_7 C4_7 1.388(13) . ?
C4_7 C4A_7 1.399(13) . ?
C4A_7 C10_7 1.391(12) . ?
C4A_7 C9A_7 1.409(12) . ?
C5_7 C10A_7 1.391(13) . ?
C5_7 C6_7 1.396(13) . ?
C6_7 C7_7 1.408(13) . ?
C7_7 C8_7 1.392(13) . ?
C8_7 C8A_7 1.399(13) . ?
C8A_7 C9_7 1.400(12) . ?
C8A_7 C10A_7 1.409(12) . ?
C9_7 C9A_7 1.396(12) . ?
C10_7 C10A_7 1.394(12) . ?
